data_4073026
loop_
_publ_author_name
'Song, Li-Cheng'
'Yu, Guang-Ao'
'Liu, Yang'
'Yin, Bang-Shao'
'Zhang, Xiao-Guang'
'Hu, Qing-Mei'

_publ_section_title
;
 Synthesis and Structural Characterization of the
 \m-\h1:\h5-Ph2PC5H4Ligand-Containing Transition-Metal Cluster and
 Dinuclear Complexes (\m-\h1:\h5-Ph2PC5H4)(\m3-S)MFeCo(CO)7(M = Mo, W),
 (\m-\h1:\h5-Ph2PC5H4)(\m3-RC)MCo2(CO)7(M = Mo, W; R = Me, Ph), and
 (\m-\h1:\h5-Ph2PC5H4)CpMo2(CO)5Obtained from the Studied Isolobal
 Displacement Reactions
;
_journal_issue 8
_journal_name_full Organometallics
_journal_page_first 1966
_journal_paper_doi 10.1021/om070020a
_journal_volume 26
_journal_year 2007
_chemical_formula_sum 'C25.75 H16 Co Fe O7 P S W'
_chemical_formula_weight 799.05
_chemical_name_systematic
; 
 ? 
;
_space_group_IT_number 2
_symmetry_cell_setting triclinic
_symmetry_space_group_name_Hall '-P 1'
_symmetry_space_group_name_H-M 'P -1'
_atom_sites_solution_hydrogens geom
_atom_sites_solution_primary direct
_atom_sites_solution_secondary difmap
_audit_creation_method SHELXL-97
_cell_angle_alpha 68.205(10)
_cell_angle_beta 65.845(10)
_cell_angle_gamma 87.589(12)
_cell_formula_units_Z 2
_cell_length_a 10.458(7)
_cell_length_b 12.428(8)
_cell_length_c 12.748(9)
_cell_measurement_reflns_used 819
_cell_measurement_temperature 293(2)
_cell_measurement_theta_max 25.36
_cell_measurement_theta_min 2.51
_cell_volume 1391.9(16)
_computing_cell_refinement 'Bruker SMART'
_computing_data_collection 'Bruker SMART'
_computing_data_reduction 'Bruker SAINT'
_computing_molecular_graphics 'Bruker SHELXTL'
_computing_publication_material 'Bruker SHELXTL'
_computing_structure_refinement 'SHELXL-97 (Sheldrick, 1997)'
_computing_structure_solution 'SHELXS-97 (Sheldrick, 1990)'
_diffrn_ambient_temperature 293(2)
_diffrn_measured_fraction_theta_full 0.984
_diffrn_measured_fraction_theta_max 0.984
_diffrn_measurement_device_type 'CCD area detector'
_diffrn_measurement_method 'phi and omega scans'
_diffrn_radiation_monochromator graphite
_diffrn_radiation_source 'fine-focus sealed tube'
_diffrn_radiation_type MoK\a
_diffrn_radiation_wavelength 0.71073
_diffrn_reflns_av_R_equivalents 0.0241
_diffrn_reflns_av_sigmaI/netI 0.0509
_diffrn_reflns_limit_h_max 12
_diffrn_reflns_limit_h_min -6
_diffrn_reflns_limit_k_max 14
_diffrn_reflns_limit_k_min -14
_diffrn_reflns_limit_l_max 15
_diffrn_reflns_limit_l_min -15
_diffrn_reflns_number 5735
_diffrn_reflns_theta_full 25.00
_diffrn_reflns_theta_max 25.00
_diffrn_reflns_theta_min 2.97
_exptl_absorpt_coefficient_mu 5.399
_exptl_absorpt_correction_T_max 1.000000
_exptl_absorpt_correction_T_min 0.691962
_exptl_absorpt_correction_type multi-scan
_exptl_absorpt_process_details SADABS
_exptl_crystal_density_diffrn 1.907
_exptl_crystal_density_meas ?
_exptl_crystal_density_method 'not measured'
_exptl_crystal_F_000 769
_exptl_crystal_size_max 0.35
_exptl_crystal_size_mid 0.25
_exptl_crystal_size_min 0.25
_refine_diff_density_max 0.690
_refine_diff_density_min -0.587
_refine_diff_density_rms 0.105
_refine_ls_extinction_method none
_refine_ls_goodness_of_fit_ref 1.009
_refine_ls_hydrogen_treatment mixed
_refine_ls_matrix_type full
_refine_ls_number_parameters 361
_refine_ls_number_reflns 4827
_refine_ls_number_restraints 55
_refine_ls_restrained_S_all 1.012
_refine_ls_R_factor_all 0.0459
_refine_ls_R_factor_gt 0.0295
_refine_ls_shift/su_max 0.001
_refine_ls_shift/su_mean 0.000
_refine_ls_structure_factor_coef Fsqd
_refine_ls_weighting_details 'calc w=1/[\s^2^(Fo^2^)+(0.0255P)^2^+0.0000P] where P=(Fo^2^+2Fc^2^)/3'
_refine_ls_weighting_scheme calc
_refine_ls_wR_factor_gt 0.0589
_refine_ls_wR_factor_ref 0.0640
_reflns_number_gt 3928
_reflns_number_total 4827
_reflns_threshold_expression >2sigma(I)
_cod_data_source_file om070020asi20070108_082408.cif
_cod_data_source_block 030410a
_cod_depositor_comments
;
The following automatic conversions were performed:

'_symmetry_cell_setting' value 'Triclinic' changed to 'triclinic'
according to /home/saulius/struct/CIF-dictionaries/cif_core.dic
dictionary named 'cif_core.dic' version 2.4.1 from
2010-06-29.

'_exptl_absorpt_correction_type' value 'MULTI-SCAN'
changed to 'multi-scan' according to
/home/saulius/struct/CIF-dictionaries/cif_core.dic dictionary named
'cif_core.dic' version 2.4.1 from 2010-06-29.

Automatic conversion script
Id: cif_fix_values 1715 2011-07-08 13:25:40Z adriana 

The following automatic conversions were performed:

'_exptl_crystal_density_meas' value 'NONE' was changed to '?' - the
value is perceived as not measured.

Automatic conversion script
Id: cif_fix_values 3008 2015-01-20 13:52:24Z robertas 
;
_cod_original_cell_volume 1391.8(16)
_cod_original_sg_symbol_H-M P-1
_cod_database_code 4073026

loop_
_symmetry_equiv_pos_as_xyz
'x, y, z'
'-x, -y, -z'

loop_
_atom_site_label
_atom_site_type_symbol
_atom_site_fract_x
_atom_site_fract_y
_atom_site_fract_z
_atom_site_U_iso_or_equiv
_atom_site_adp_type
_atom_site_occupancy
_atom_site_symmetry_multiplicity
_atom_site_calc_flag
_atom_site_refinement_flags
W1 W 0.04229(2) 0.49015(2) 0.258089(19) 0.03593(8) Uani 1 1 d .
Co1 Co 0.03691(6) 0.72355(6) 0.14971(6) 0.03635(17) Uani 1 1 d .
Fe1 Fe -0.19739(7) 0.60303(8) 0.32208(7) 0.0426(2) Uani 1 1 d .
P1 P 0.26317(13) 0.71586(13) 0.05026(12) 0.0373(3) Uani 1 1 d .
S1 S -0.00792(13) 0.63084(14) 0.34781(12) 0.0441(3) Uani 1 1 d .
O1 O -0.1288(4) 0.4304(4) 0.1310(4) 0.0615(12) Uani 1 1 d .
O2 O -0.1577(5) 0.2808(4) 0.4960(4) 0.0811(15) Uani 1 1 d .
O3 O 0.0280(6) 0.9664(5) 0.1278(5) 0.0943(17) Uani 1 1 d .
O4 O -0.0641(4) 0.7324(4) -0.0351(4) 0.0617(11) Uani 1 1 d .
O5 O -0.3115(5) 0.8102(5) 0.3609(5) 0.0955(18) Uani 1 1 d .
O6 O -0.3588(4) 0.5829(4) 0.1864(4) 0.0612(11) Uani 1 1 d .
O7 O -0.3945(5) 0.4323(5) 0.5636(4) 0.0968(19) Uani 1 1 d .
C1 C -0.0742(5) 0.4573(5) 0.1804(5) 0.0429(13) Uani 1 1 d .
C2 C -0.0881(6) 0.3600(6) 0.4114(5) 0.0532(15) Uani 1 1 d .
C3 C 0.0317(6) 0.8717(7) 0.1360(5) 0.0550(16) Uani 1 1 d .
C4 C -0.0245(5) 0.7268(5) 0.0379(5) 0.0418(13) Uani 1 1 d .
C5 C -0.2658(6) 0.7286(7) 0.3444(5) 0.0633(19) Uani 1 1 d .
C6 C -0.2943(5) 0.5903(5) 0.2377(5) 0.0459(14) Uani 1 1 d .
C7 C -0.3171(6) 0.4990(7) 0.4698(6) 0.0639(19) Uani 1 1 d .
C8 C 0.2288(5) 0.4698(5) 0.0955(5) 0.0398(13) Uani 1 1 d .
H8A H 0.2286 0.4770 0.0164 0.048 Uiso 1 1 calc R
C9 C 0.1989(5) 0.3650(5) 0.1996(5) 0.0472(14) Uani 1 1 d .
H9A H 0.1735 0.2873 0.2054 0.057 Uiso 1 1 calc R
C10 C 0.2238(5) 0.3892(5) 0.2911(6) 0.0517(15) Uani 1 1 d .
H10A H 0.2173 0.3313 0.3709 0.062 Uiso 1 1 calc R
C11 C 0.2730(5) 0.5094(5) 0.2412(5) 0.0425(13) Uani 1 1 d .
H11A H 0.3042 0.5492 0.2817 0.051 Uiso 1 1 calc R
C12 C 0.2780(5) 0.5625(5) 0.1179(5) 0.0388(13) Uani 1 1 d .
C13 C 0.3322(5) 0.7538(5) -0.1165(4) 0.0397(13) Uani 1 1 d .
C14 C 0.4215(5) 0.6899(6) -0.1779(5) 0.0520(15) Uani 1 1 d .
H14A H 0.4518 0.6242 -0.1339 0.062 Uiso 1 1 calc R
C15 C 0.4657(6) 0.7245(7) -0.3055(5) 0.0680(19) Uani 1 1 d .
H15A H 0.5253 0.6813 -0.3467 0.082 Uiso 1 1 calc R
C16 C 0.4229(7) 0.8201(8) -0.3706(6) 0.079(2) Uani 1 1 d .
H16A H 0.4519 0.8412 -0.4558 0.095 Uiso 1 1 calc R
C17 C 0.3366(7) 0.8867(7) -0.3119(6) 0.076(2) Uani 1 1 d .
H17A H 0.3106 0.9543 -0.3574 0.092 Uiso 1 1 calc R
C18 C 0.2894(6) 0.8515(6) -0.1845(5) 0.0548(15) Uani 1 1 d .
H18A H 0.2279 0.8941 -0.1438 0.066 Uiso 1 1 calc R
C19 C 0.3947(5) 0.7869(5) 0.0718(5) 0.0440(13) Uani 1 1 d .
C20 C 0.3558(7) 0.8072(6) 0.1796(6) 0.0614(17) Uani 1 1 d .
H20A H 0.2624 0.7881 0.2391 0.074 Uiso 1 1 calc R
C21 C 0.4565(8) 0.8560(6) 0.1982(7) 0.074(2) Uani 1 1 d .
H21A H 0.4315 0.8681 0.2715 0.089 Uiso 1 1 calc R
C22 C 0.5954(8) 0.8873(6) 0.1076(8) 0.074(2) Uani 1 1 d .
H22A H 0.6629 0.9206 0.1203 0.089 Uiso 1 1 calc R
C23 C 0.6321(7) 0.8695(6) 0.0020(8) 0.071(2) Uani 1 1 d .
H23A H 0.7245 0.8921 -0.0591 0.086 Uiso 1 1 calc R
C24 C 0.5332(5) 0.8178(6) -0.0162(6) 0.0575(16) Uani 1 1 d .
H24A H 0.5601 0.8037 -0.0886 0.069 Uiso 1 1 calc R
C25 C 0.1402(7) 0.0519(11) 0.4326(13) 0.191(11) Uani 0.50 1 d PDU
C26 C 0.0759(15) 0.0095(17) 0.3765(10) 0.217(14) Uani 0.50 1 d PDU
C27 C 0.0648(16) 0.0423(16) 0.5545(14) 0.224(14) Uani 0.50 1 d PDU
C28 C 0.2910(11) 0.108(2) 0.360(2) 0.21(2) Uani 0.25 1 d PDU

loop_
_atom_site_aniso_label
_atom_site_aniso_U_11
_atom_site_aniso_U_22
_atom_site_aniso_U_33
_atom_site_aniso_U_23
_atom_site_aniso_U_13
_atom_site_aniso_U_12
W1 0.03180(12) 0.04269(14) 0.03186(12) -0.01191(10) -0.01411(9) 0.00120(9)
Co1 0.0316(4) 0.0426(4) 0.0349(4) -0.0167(3) -0.0126(3) 0.0040(3)
Fe1 0.0295(4) 0.0612(6) 0.0352(4) -0.0223(4) -0.0084(3) 0.0035(4)
P1 0.0294(7) 0.0437(9) 0.0354(7) -0.0129(6) -0.0124(6) 0.0005(6)
S1 0.0413(7) 0.0609(10) 0.0366(7) -0.0245(7) -0.0172(6) 0.0035(7)
O1 0.053(2) 0.088(3) 0.072(3) -0.050(3) -0.037(2) 0.012(2)
O2 0.072(3) 0.076(4) 0.055(3) 0.001(3) -0.009(2) -0.017(3)
O3 0.115(4) 0.054(3) 0.126(5) -0.048(3) -0.052(4) 0.021(3)
O4 0.059(3) 0.083(3) 0.056(3) -0.030(2) -0.034(2) 0.015(2)
O5 0.088(4) 0.108(5) 0.110(4) -0.078(4) -0.031(3) 0.042(3)
O6 0.052(2) 0.082(3) 0.062(3) -0.033(2) -0.032(2) 0.014(2)
O7 0.048(3) 0.141(5) 0.042(3) 0.006(3) 0.000(2) 0.000(3)
C1 0.033(3) 0.053(4) 0.044(3) -0.023(3) -0.014(3) 0.008(3)
C2 0.051(3) 0.056(4) 0.040(3) -0.009(3) -0.015(3) -0.004(3)
C3 0.049(3) 0.065(5) 0.056(4) -0.026(3) -0.025(3) 0.012(3)
C4 0.029(3) 0.045(4) 0.043(3) -0.016(3) -0.009(2) 0.006(2)
C5 0.043(3) 0.104(6) 0.048(4) -0.039(4) -0.015(3) 0.011(4)
C6 0.032(3) 0.057(4) 0.044(3) -0.023(3) -0.010(3) 0.011(3)
C7 0.034(3) 0.104(6) 0.045(4) -0.024(4) -0.014(3) 0.013(3)
C8 0.034(3) 0.048(4) 0.039(3) -0.021(3) -0.013(2) 0.005(2)
C9 0.042(3) 0.044(4) 0.053(3) -0.017(3) -0.020(3) 0.010(3)
C10 0.044(3) 0.047(4) 0.057(4) -0.007(3) -0.027(3) 0.009(3)
C11 0.038(3) 0.046(4) 0.045(3) -0.010(3) -0.025(2) 0.004(3)
C12 0.023(2) 0.050(4) 0.039(3) -0.015(3) -0.012(2) 0.006(2)
C13 0.036(3) 0.040(3) 0.035(3) -0.009(3) -0.011(2) -0.004(2)
C14 0.033(3) 0.070(5) 0.044(3) -0.020(3) -0.011(3) 0.009(3)
C15 0.055(4) 0.089(6) 0.039(4) -0.021(4) -0.004(3) 0.009(4)
C16 0.068(4) 0.119(7) 0.030(3) -0.018(4) -0.011(3) 0.020(4)
C17 0.076(5) 0.078(5) 0.049(4) -0.003(4) -0.021(4) 0.014(4)
C18 0.057(4) 0.056(4) 0.048(4) -0.021(3) -0.019(3) 0.014(3)
C19 0.042(3) 0.040(3) 0.047(3) -0.011(3) -0.022(3) -0.001(2)
C20 0.062(4) 0.066(5) 0.063(4) -0.027(4) -0.030(3) -0.001(3)
C21 0.091(5) 0.076(5) 0.086(5) -0.042(4) -0.055(5) 0.004(4)
C22 0.073(5) 0.054(4) 0.104(6) -0.010(4) -0.061(5) -0.014(4)
C23 0.047(4) 0.069(5) 0.094(5) -0.024(4) -0.032(4) -0.007(3)
C24 0.035(3) 0.068(5) 0.064(4) -0.023(3) -0.016(3) -0.005(3)
C25 0.37(3) 0.042(11) 0.19(2) 0.012(13) -0.19(2) -0.019(15)
C26 0.40(4) 0.102(17) 0.143(18) -0.044(15) -0.10(2) -0.05(2)
C27 0.33(3) 0.16(2) 0.26(3) -0.01(2) -0.26(3) 0.04(2)
C28 0.28(4) 0.32(5) 0.16(3) -0.14(3) -0.19(3) 0.20(4)

loop_
_atom_type_symbol
_atom_type_description
_atom_type_scat_dispersion_real
_atom_type_scat_dispersion_imag
_atom_type_scat_source
C C 0.0033 0.0016 'International Tables Vol C Tables 4.2.6.8 and 6.1.1.4'
H H 0.0000 0.0000 'International Tables Vol C Tables 4.2.6.8 and 6.1.1.4'
O O 0.0106 0.0060 'International Tables Vol C Tables 4.2.6.8 and 6.1.1.4'
S S 0.1246 0.1234 'International Tables Vol C Tables 4.2.6.8 and 6.1.1.4'
P P 0.1023 0.0942 'International Tables Vol C Tables 4.2.6.8 and 6.1.1.4'
Fe Fe 0.3463 0.8444 'International Tables Vol C Tables 4.2.6.8 and 6.1.1.4'
Co Co 0.3494 0.9721 'International Tables Vol C Tables 4.2.6.8 and 6.1.1.4'
W W -0.8490 6.8722 'International Tables Vol C Tables 4.2.6.8 and 6.1.1.4'

loop_
_geom_angle_atom_site_label_1
_geom_angle_atom_site_label_2
_geom_angle_atom_site_label_3
_geom_angle
_geom_angle_site_symmetry_3
C2 W1 C1 84.7(2) .
C2 W1 C8 125.6(2) .
C1 W1 C8 84.8(2) .
C2 W1 C9 91.9(2) .
C1 W1 C9 92.2(2) .
C8 W1 C9 35.61(18) .
C2 W1 C10 86.0(2) .
C1 W1 C10 126.7(2) .
C8 W1 C10 59.7(2) .
C9 W1 C10 35.9(2) .
C2 W1 C12 145.6(2) .
C1 W1 C12 113.53(19) .
C8 W1 C12 36.45(17) .
C9 W1 C12 59.9(2) .
C10 W1 C12 59.6(2) .
C2 W1 C11 114.3(2) .
C1 W1 C11 144.49(19) .
C8 W1 C11 59.66(18) .
C9 W1 C11 59.1(2) .
C10 W1 C11 35.13(19) .
C12 W1 C11 35.78(17) .
C2 W1 S1 95.10(19) .
C1 W1 S1 121.63(16) .
C8 W1 S1 134.70(13) .
C9 W1 S1 145.89(15) .
C10 W1 S1 111.41(16) .
C12 W1 S1 98.81(14) .
C11 W1 S1 87.79(15) .
C2 W1 Co1 134.89(19) .
C1 W1 Co1 90.43(17) .
C8 W1 Co1 98.33(14) .
C9 W1 Co1 133.13(14) .
C10 W1 Co1 130.10(14) .
C12 W1 Co1 76.36(14) .
C11 W1 Co1 95.07(14) .
S1 W1 Co1 50.74(6) .
C2 W1 Fe1 80.65(19) .
C1 W1 Fe1 73.11(16) .
C8 W1 Fe1 144.30(14) .
C9 W1 Fe1 164.02(14) .
C10 W1 Fe1 154.99(15) .
C12 W1 Fe1 131.51(14) .
C11 W1 Fe1 136.88(15) .
S1 W1 Fe1 49.63(4) .
Co1 W1 Fe1 55.23(3) .
C4 Co1 C3 100.8(3) .
C4 Co1 P1 100.70(16) .
C3 Co1 P1 103.28(19) .
C4 Co1 S1 141.53(17) .
C3 Co1 S1 101.6(2) .
P1 Co1 S1 104.03(6) .
C4 Co1 Fe1 88.80(16) .
C3 Co1 Fe1 108.79(18) .
P1 Co1 Fe1 144.15(6) .
S1 Co1 Fe1 54.40(5) .
C4 Co1 W1 100.53(18) .
C3 Co1 W1 157.25(19) .
P1 Co1 W1 80.42(5) .
S1 Co1 W1 56.06(4) .
Fe1 Co1 W1 63.81(4) .
C5 Fe1 C7 96.8(3) .
C5 Fe1 C6 96.0(3) .
C7 Fe1 C6 95.6(3) .
C5 Fe1 S1 94.5(2) .
C7 Fe1 S1 104.7(2) .
C6 Fe1 S1 155.84(16) .
C5 Fe1 Co1 91.4(2) .
C7 Fe1 Co1 158.32(19) .
C6 Fe1 Co1 103.48(17) .
S1 Fe1 Co1 54.51(6) .
C5 Fe1 W1 146.5(2) .
C7 Fe1 W1 103.5(2) .
C6 Fe1 W1 108.02(17) .
S1 Fe1 W1 54.83(6) .
Co1 Fe1 W1 60.95(5) .
C12 P1 C13 106.0(2) .
C12 P1 C19 103.0(2) .
C13 P1 C19 105.5(2) .
C12 P1 Co1 102.89(15) .
C13 P1 Co1 117.20(18) .
C19 P1 Co1 120.4(2) .
Fe1 S1 Co1 71.09(5) .
Fe1 S1 W1 75.54(5) .
Co1 S1 W1 73.20(6) .
O1 C1 W1 171.7(5) .
O2 C2 W1 175.6(6) .
O3 C3 Co1 179.7(7) .
O4 C4 Co1 177.9(5) .
O5 C5 Fe1 179.0(6) .
O6 C6 Fe1 178.2(5) .
O7 C7 Fe1 179.2(6) .
C9 C8 C12 108.8(5) .
C9 C8 W1 73.1(3) .
C12 C8 W1 73.9(3) .
C9 C8 H8A 125.4 .
C12 C8 H8A 125.4 .
W1 C8 H8A 125.4 .
C8 C9 C10 108.4(5) .
C8 C9 W1 71.3(3) .
C10 C9 W1 73.0(3) .
C8 C9 H9A 125.7 .
C10 C9 H9A 125.7 .
W1 C9 H9A 125.7 .
C11 C10 C9 107.9(5) .
C11 C10 W1 73.2(3) .
C9 C10 W1 71.1(3) .
C11 C10 H10A 125.9 .
C9 C10 H10A 125.9 .
W1 C10 H10A 125.9 .
C10 C11 C12 108.9(5) .
C10 C11 W1 71.6(3) .
C12 C11 W1 71.7(3) .
C10 C11 H11A 125.5 .
C12 C11 H11A 125.5 .
W1 C11 H11A 125.5 .
C11 C12 C8 105.9(5) .
C11 C12 P1 121.6(4) .
C8 C12 P1 126.0(4) .
C11 C12 W1 72.5(3) .
C8 C12 W1 69.6(3) .
P1 C12 W1 100.3(2) .
C14 C13 C18 118.9(5) .
C14 C13 P1 124.0(4) .
C18 C13 P1 117.1(4) .
C13 C14 C15 119.7(6) .
C13 C14 H14A 120.2 .
C15 C14 H14A 120.2 .
C16 C15 C14 120.7(7) .
C16 C15 H15A 119.6 .
C14 C15 H15A 119.6 .
C15 C16 C17 120.6(6) .
C15 C16 H16A 119.7 .
C17 C16 H16A 119.7 .
C16 C17 C18 119.1(7) .
C16 C17 H17A 120.5 .
C18 C17 H17A 120.5 .
C17 C18 C13 121.0(6) .
C17 C18 H18A 119.5 .
C13 C18 H18A 119.5 .
C24 C19 C20 119.4(5) .
C24 C19 P1 121.1(4) .
C20 C19 P1 119.5(4) .
C21 C20 C19 119.4(6) .
C21 C20 H20A 120.3 .
C19 C20 H20A 120.3 .
C20 C21 C22 120.1(6) .
C20 C21 H21A 119.9 .
C22 C21 H21A 119.9 .
C23 C22 C21 120.2(6) .
C23 C22 H22A 119.9 .
C21 C22 H22A 119.9 .
C22 C23 C24 120.2(6) .
C22 C23 H23A 119.9 .
C24 C23 H23A 119.9 .
C23 C24 C19 120.7(6) .
C23 C24 H24A 119.7 .
C19 C24 H24A 119.7 .
C27 C25 C26 120.1(6) .
C27 C25 C28 120.4(8) .
C26 C25 C28 119.6(8) .
C25 C26 C27 118.8(8) 2_556
C25 C27 C26 121.2(8) 2_556

loop_
_geom_bond_atom_site_label_1
_geom_bond_atom_site_label_2
_geom_bond_distance
_geom_bond_site_symmetry_2
W1 C2 1.988(6) .
W1 C1 1.990(6) .
W1 C8 2.281(5) .
W1 C9 2.304(6) .
W1 C10 2.327(6) .
W1 C12 2.338(5) .
W1 C11 2.348(5) .
W1 S1 2.3574(19) .
W1 Co1 2.7203(19) .
W1 Fe1 2.7923(16) .
Co1 C4 1.775(6) .
Co1 C3 1.784(8) .
Co1 P1 2.1981(19) .
Co1 S1 2.200(2) .
Co1 Fe1 2.5562(15) .
Fe1 C5 1.760(8) .
Fe1 C7 1.784(7) .
Fe1 C6 1.801(6) .
Fe1 S1 2.197(2) .
P1 C12 1.807(6) .
P1 C13 1.814(5) .
P1 C19 1.827(5) .
O1 C1 1.141(6) .
O2 C2 1.136(6) .
O3 C3 1.143(7) .
O4 C4 1.143(6) .
O5 C5 1.157(8) .
O6 C6 1.140(6) .
O7 C7 1.140(7) .
C8 C9 1.402(7) .
C8 C12 1.446(7) .
C8 H8A 0.9800 .
C9 C10 1.427(8) .
C9 H9A 0.9800 .
C10 C11 1.411(8) .
C10 H10A 0.9800 .
C11 C12 1.440(7) .
C11 H11A 0.9800 .
C13 C14 1.384(7) .
C13 C18 1.385(8) .
C14 C15 1.388(8) .
C14 H14A 0.9300 .
C15 C16 1.352(10) .
C15 H15A 0.9300 .
C16 C17 1.380(10) .
C16 H16A 0.9300 .
C17 C18 1.381(8) .
C17 H17A 0.9300 .
C18 H18A 0.9300 .
C19 C24 1.379(7) .
C19 C20 1.381(8) .
C20 C21 1.378(8) .
C20 H20A 0.9300 .
C21 C22 1.392(9) .
C21 H21A 0.9300 .
C22 C23 1.342(9) .
C22 H22A 0.9300 .
C23 C24 1.377(8) .
C23 H23A 0.9300 .
C24 H24A 0.9300 .
C25 C27 1.386(8) .
C25 C26 1.394(8) .
C25 C28 1.499(8) .
C26 C27 1.397(6) 2_556
C27 C26 1.397(6) 2_556

loop_
_geom_torsion_atom_site_label_1
_geom_torsion_atom_site_label_2
_geom_torsion_atom_site_label_3
_geom_torsion_atom_site_label_4
_geom_torsion
_geom_torsion_site_symmetry_4
C2 W1 Co1 C4 -97.3(3) .
C1 W1 Co1 C4 -14.4(2) .
C8 W1 Co1 C4 70.4(2) .
C9 W1 Co1 C4 79.0(3) .
C10 W1 Co1 C4 127.5(3) .
C12 W1 Co1 C4 99.7(2) .
C11 W1 Co1 C4 130.5(2) .
S1 W1 Co1 C4 -146.58(16) .
Fe1 W1 Co1 C4 -83.39(16) .
C2 W1 Co1 C3 62.0(5) .
C1 W1 Co1 C3 144.8(5) .
C8 W1 Co1 C3 -130.3(5) .
C9 W1 Co1 C3 -121.7(5) .
C10 W1 Co1 C3 -73.2(5) .
C12 W1 Co1 C3 -101.0(5) .
C11 W1 Co1 C3 -70.3(5) .
S1 W1 Co1 C3 12.7(5) .
Fe1 W1 Co1 C3 75.9(5) .
C2 W1 Co1 P1 163.5(2) .
C1 W1 Co1 P1 -113.63(15) .
C8 W1 Co1 P1 -28.79(13) .
C9 W1 Co1 P1 -20.2(2) .
C10 W1 Co1 P1 28.3(2) .
C12 W1 Co1 P1 0.51(13) .
C11 W1 Co1 P1 31.25(14) .
S1 W1 Co1 P1 114.20(6) .
Fe1 W1 Co1 P1 177.40(5) .
C2 W1 Co1 S1 49.3(2) .
C1 W1 Co1 S1 132.17(15) .
C8 W1 Co1 S1 -142.99(13) .
C9 W1 Co1 S1 -134.4(2) .
C10 W1 Co1 S1 -85.9(2) .
C12 W1 Co1 S1 -113.69(13) .
C11 W1 Co1 S1 -82.96(14) .
Fe1 W1 Co1 S1 63.19(5) .
C2 W1 Co1 Fe1 -13.9(2) .
C1 W1 Co1 Fe1 68.97(15) .
C8 W1 Co1 Fe1 153.82(13) .
C9 W1 Co1 Fe1 162.41(19) .
C10 W1 Co1 Fe1 -149.1(2) .
C12 W1 Co1 Fe1 -176.88(13) .
C11 W1 Co1 Fe1 -146.15(13) .
S1 W1 Co1 Fe1 -63.19(5) .
C4 Co1 Fe1 C5 -97.5(3) .
C3 Co1 Fe1 C5 3.4(3) .
P1 Co1 Fe1 C5 155.7(2) .
S1 Co1 Fe1 C5 94.5(2) .
W1 Co1 Fe1 C5 160.1(2) .
C4 Co1 Fe1 C7 150.0(7) .
C3 Co1 Fe1 C7 -109.0(7) .
P1 Co1 Fe1 C7 43.3(6) .
S1 Co1 Fe1 C7 -17.9(6) .
W1 Co1 Fe1 C7 47.7(6) .
C4 Co1 Fe1 C6 -1.0(3) .
C3 Co1 Fe1 C6 100.0(3) .
P1 Co1 Fe1 C6 -107.7(2) .
S1 Co1 Fe1 C6 -168.9(2) .
W1 Co1 Fe1 C6 -103.34(19) .
C4 Co1 Fe1 S1 167.96(19) .
C3 Co1 Fe1 S1 -91.1(2) .
P1 Co1 Fe1 S1 61.21(9) .
W1 Co1 Fe1 S1 65.60(5) .
C4 Co1 Fe1 W1 102.36(18) .
C3 Co1 Fe1 W1 -156.7(2) .
P1 Co1 Fe1 W1 -4.39(8) .
S1 Co1 Fe1 W1 -65.60(5) .
C2 W1 Fe1 C5 132.0(4) .
C1 W1 Fe1 C5 -140.8(4) .
C8 W1 Fe1 C5 -86.5(4) .
C9 W1 Fe1 C5 -164.8(6) .
C10 W1 Fe1 C5 73.5(5) .
C12 W1 Fe1 C5 -34.0(4) .
C11 W1 Fe1 C5 16.2(4) .
S1 W1 Fe1 C5 27.1(4) .
Co1 W1 Fe1 C5 -38.0(4) .
C2 W1 Fe1 C7 6.4(3) .
C1 W1 Fe1 C7 93.6(3) .
C8 W1 Fe1 C7 147.9(3) .
C9 W1 Fe1 C7 69.5(6) .
C10 W1 Fe1 C7 -52.2(4) .
C12 W1 Fe1 C7 -159.6(3) .
C11 W1 Fe1 C7 -109.4(3) .
S1 W1 Fe1 C7 -98.6(2) .
Co1 W1 Fe1 C7 -163.7(2) .
C2 W1 Fe1 C6 -94.2(3) .
C1 W1 Fe1 C6 -7.0(2) .
C8 W1 Fe1 C6 47.3(3) .
C9 W1 Fe1 C6 -31.1(6) .
C10 W1 Fe1 C6 -152.8(4) .
C12 W1 Fe1 C6 99.8(3) .
C11 W1 Fe1 C6 150.0(3) .
S1 W1 Fe1 C6 160.8(2) .
Co1 W1 Fe1 C6 95.7(2) .
C2 W1 Fe1 S1 104.97(18) .
C1 W1 Fe1 S1 -167.82(17) .
C8 W1 Fe1 S1 -113.5(2) .
C9 W1 Fe1 S1 168.1(5) .
C10 W1 Fe1 S1 46.4(3) .
C12 W1 Fe1 S1 -61.05(17) .
C11 W1 Fe1 S1 -10.83(19) .
Co1 W1 Fe1 S1 -65.10(7) .
C2 W1 Fe1 Co1 170.07(17) .
C1 W1 Fe1 Co1 -102.72(17) .
C8 W1 Fe1 Co1 -48.4(2) .
C9 W1 Fe1 Co1 -126.8(5) .
C10 W1 Fe1 Co1 111.5(3) .
C12 W1 Fe1 Co1 4.05(16) .
C11 W1 Fe1 Co1 54.27(19) .
S1 W1 Fe1 Co1 65.10(7) .
C4 Co1 P1 C12 -99.7(3) .
C3 Co1 P1 C12 156.4(3) .
S1 Co1 P1 C12 50.60(18) .
Fe1 Co1 P1 C12 3.3(2) .
W1 Co1 P1 C12 -0.66(17) .
C4 Co1 P1 C13 16.1(3) .
C3 Co1 P1 C13 -87.8(3) .
S1 Co1 P1 C13 166.4(2) .
Fe1 Co1 P1 C13 119.1(2) .
W1 Co1 P1 C13 115.1(2) .
C4 Co1 P1 C19 146.6(3) .
C3 Co1 P1 C19 42.7(3) .
S1 Co1 P1 C19 -63.1(2) .
Fe1 Co1 P1 C19 -110.4(2) .
W1 Co1 P1 C19 -114.4(2) .
C5 Fe1 S1 Co1 -88.5(2) .
C7 Fe1 S1 Co1 173.3(2) .
C6 Fe1 S1 Co1 27.1(5) .
W1 Fe1 S1 Co1 76.87(6) .
C5 Fe1 S1 W1 -165.4(2) .
C7 Fe1 S1 W1 96.4(2) .
C6 Fe1 S1 W1 -49.8(5) .
Co1 Fe1 S1 W1 -76.87(6) .
C4 Co1 S1 Fe1 -19.6(3) .
C3 Co1 S1 Fe1 104.89(19) .
P1 Co1 S1 Fe1 -148.06(6) .
W1 Co1 S1 Fe1 -80.07(5) .
C4 Co1 S1 W1 60.5(3) .
C3 Co1 S1 W1 -175.04(18) .
P1 Co1 S1 W1 -67.98(5) .
Fe1 Co1 S1 W1 80.07(5) .
C2 W1 S1 Fe1 -73.14(18) .
C1 W1 S1 Fe1 13.72(18) .
C8 W1 S1 Fe1 131.2(2) .
C9 W1 S1 Fe1 -174.2(2) .
C10 W1 S1 Fe1 -160.80(15) .
C12 W1 S1 Fe1 138.46(13) .
C11 W1 S1 Fe1 172.62(13) .
Co1 W1 S1 Fe1 74.23(5) .
C2 W1 S1 Co1 -147.37(18) .
C1 W1 S1 Co1 -60.52(18) .
C8 W1 S1 Co1 56.9(2) .
C9 W1 S1 Co1 111.6(3) .
C10 W1 S1 Co1 124.97(15) .
C12 W1 S1 Co1 64.23(13) .
C11 W1 S1 Co1 98.39(13) .
Fe1 W1 S1 Co1 -74.23(5) .
C2 W1 C1 O1 -96(3) .
C8 W1 C1 O1 31(3) .
C9 W1 C1 O1 -4(3) .
C10 W1 C1 O1 -15(4) .
C12 W1 C1 O1 54(3) .
C11 W1 C1 O1 30(4) .
S1 W1 C1 O1 172(3) .
Co1 W1 C1 O1 129(3) .
Fe1 W1 C1 O1 -178(3) .
C1 W1 C2 O2 81(7) .
C8 W1 C2 O2 1(7) .
C9 W1 C2 O2 -11(7) .
C10 W1 C2 O2 -47(7) .
C12 W1 C2 O2 -44(7) .
C11 W1 C2 O2 -68(7) .
S1 W1 C2 O2 -158(7) .
Co1 W1 C2 O2 166(7) .
Fe1 W1 C2 O2 154(7) .
C4 Co1 C3 O3 118(100) .
P1 Co1 C3 O3 -139(100) .
S1 Co1 C3 O3 -31(100) .
Fe1 Co1 C3 O3 25(100) .
W1 Co1 C3 O3 -42(100) .
C3 Co1 C4 O4 4(12) .
P1 Co1 C4 O4 -102(12) .
S1 Co1 C4 O4 128(12) .
Fe1 Co1 C4 O4 113(12) .
W1 Co1 C4 O4 176(12) .
C7 Fe1 C5 O5 23(35) .
C6 Fe1 C5 O5 120(35) .
S1 Fe1 C5 O5 -82(35) .
Co1 Fe1 C5 O5 -137(35) .
W1 Fe1 C5 O5 -104(34) .
C5 Fe1 C6 O6 -43(18) .
C7 Fe1 C6 O6 55(18) .
S1 Fe1 C6 O6 -158(18) .
Co1 Fe1 C6 O6 -136(18) .
W1 Fe1 C6 O6 161(18) .
C5 Fe1 C7 O7 102(55) .
C6 Fe1 C7 O7 6(55) .
S1 Fe1 C7 O7 -161(55) .
Co1 Fe1 C7 O7 -146(55) .
W1 Fe1 C7 O7 -105(55) .
C2 W1 C8 C9 -21.5(4) .
C1 W1 C8 C9 -101.1(3) .
C10 W1 C8 C9 37.3(3) .
C12 W1 C8 C9 116.0(4) .
C11 W1 C8 C9 78.2(3) .
S1 W1 C8 C9 128.2(3) .
Co1 W1 C8 C9 169.2(3) .
Fe1 W1 C8 C9 -152.4(3) .
C2 W1 C8 C12 -137.5(3) .
C1 W1 C8 C12 142.9(3) .
C9 W1 C8 C12 -116.0(4) .
C10 W1 C8 C12 -78.8(3) .
C11 W1 C8 C12 -37.8(3) .
S1 W1 C8 C12 12.2(4) .
Co1 W1 C8 C12 53.2(3) .
Fe1 W1 C8 C12 91.6(3) .
C12 C8 C9 C10 1.8(6) .
W1 C8 C9 C10 -64.0(4) .
C12 C8 C9 W1 65.8(3) .
C2 W1 C9 C8 162.7(3) .
C1 W1 C9 C8 77.9(3) .
C10 W1 C9 C8 -116.9(5) .
C12 W1 C9 C8 -38.1(3) .
C11 W1 C9 C8 -79.9(3) .
S1 W1 C9 C8 -95.3(4) .
Co1 W1 C9 C8 -14.7(4) .
Fe1 W1 C9 C8 100.9(5) .
C2 W1 C9 C10 -80.4(3) .
C1 W1 C9 C10 -165.2(3) .
C8 W1 C9 C10 116.9(5) .
C12 W1 C9 C10 78.8(3) .
C11 W1 C9 C10 37.0(3) .
S1 W1 C9 C10 21.6(5) .
Co1 W1 C9 C10 102.2(3) .
Fe1 W1 C9 C10 -142.2(4) .
C8 C9 C10 C11 -1.6(6) .
W1 C9 C10 C11 -64.5(4) .
C8 C9 C10 W1 62.9(4) .
C2 W1 C10 C11 -144.9(4) .
C1 W1 C10 C11 134.8(3) .
C8 W1 C10 C11 79.2(3) .
C9 W1 C10 C11 116.2(5) .
C12 W1 C10 C11 36.8(3) .
S1 W1 C10 C11 -51.0(3) .
Co1 W1 C10 C11 5.0(4) .
Fe1 W1 C10 C11 -87.4(4) .
C2 W1 C10 C9 98.9(3) .
C1 W1 C10 C9 18.6(4) .
C8 W1 C10 C9 -37.0(3) .
C12 W1 C10 C9 -79.4(3) .
C11 W1 C10 C9 -116.2(5) .
S1 W1 C10 C9 -167.2(3) .
Co1 W1 C10 C9 -111.2(3) .
Fe1 W1 C10 C9 156.4(3) .
C9 C10 C11 C12 0.7(6) .
W1 C10 C11 C12 -62.4(3) .
C9 C10 C11 W1 63.1(4) .
C2 W1 C11 C10 39.0(4) .
C1 W1 C11 C10 -78.2(5) .
C8 W1 C11 C10 -79.4(4) .
C9 W1 C11 C10 -37.8(3) .
C12 W1 C11 C10 -118.0(5) .
S1 W1 C11 C10 133.6(3) .
Co1 W1 C11 C10 -176.1(3) .
Fe1 W1 C11 C10 141.8(3) .
C2 W1 C11 C12 157.0(3) .
C1 W1 C11 C12 39.7(5) .
C8 W1 C11 C12 38.6(3) .
C9 W1 C11 C12 80.2(4) .
C10 W1 C11 C12 118.0(5) .
S1 W1 C11 C12 -108.4(3) .
Co1 W1 C11 C12 -58.1(3) .
Fe1 W1 C11 C12 -100.2(3) .
C10 C11 C12 C8 0.4(6) .
W1 C11 C12 C8 -62.0(3) .
C10 C11 C12 P1 153.9(4) .
W1 C11 C12 P1 91.5(3) .
C10 C11 C12 W1 62.4(4) .
C9 C8 C12 C11 -1.4(5) .
W1 C8 C12 C11 63.9(3) .
C9 C8 C12 P1 -153.3(4) .
W1 C8 C12 P1 -88.1(4) .
C9 C8 C12 W1 -65.3(3) .
C13 P1 C12 C11 161.5(4) .
C19 P1 C12 C11 50.9(4) .
Co1 P1 C12 C11 -74.9(4) .
C13 P1 C12 C8 -50.6(5) .
C19 P1 C12 C8 -161.1(4) .
Co1 P1 C12 C8 73.0(4) .
C13 P1 C12 W1 -122.8(2) .
C19 P1 C12 W1 126.6(2) .
Co1 P1 C12 W1 0.8(2) .
C2 W1 C12 C11 -39.0(5) .
C1 W1 C12 C11 -156.1(3) .
C8 W1 C12 C11 -115.1(5) .
C9 W1 C12 C11 -77.9(4) .
C10 W1 C12 C11 -36.1(3) .
S1 W1 C12 C11 73.6(3) .
Co1 W1 C12 C11 119.5(3) .
Fe1 W1 C12 C11 116.1(3) .
C2 W1 C12 C8 76.1(5) .
C1 W1 C12 C8 -41.0(4) .
C9 W1 C12 C8 37.2(3) .
C10 W1 C12 C8 79.0(3) .
C11 W1 C12 C8 115.1(5) .
S1 W1 C12 C8 -171.3(3) .
Co1 W1 C12 C8 -125.4(3) .
Fe1 W1 C12 C8 -128.8(3) .
C2 W1 C12 P1 -159.1(3) .
C1 W1 C12 P1 83.8(3) .
C8 W1 C12 P1 124.8(4) .
C9 W1 C12 P1 162.0(3) .
C10 W1 C12 P1 -156.2(3) .
C11 W1 C12 P1 -120.1(4) .
S1 W1 C12 P1 -46.5(2) .
Co1 W1 C12 P1 -0.63(16) .
Fe1 W1 C12 P1 -4.0(3) .
C12 P1 C13 C14 -20.6(5) .
C19 P1 C13 C14 88.2(5) .
Co1 P1 C13 C14 -134.7(4) .
C12 P1 C13 C18 158.0(4) .
C19 P1 C13 C18 -93.2(4) .
Co1 P1 C13 C18 44.0(5) .
C18 C13 C14 C15 -0.3(8) .
P1 C13 C14 C15 178.3(4) .
C13 C14 C15 C16 0.3(10) .
C14 C15 C16 C17 1.3(11) .
C15 C16 C17 C18 -2.7(11) .
C16 C17 C18 C13 2.7(10) .
C14 C13 C18 C17 -1.2(9) .
P1 C13 C18 C17 -179.9(5) .
C12 P1 C19 C24 88.4(5) .
C13 P1 C19 C24 -22.5(6) .
Co1 P1 C19 C24 -157.9(4) .
C12 P1 C19 C20 -89.9(5) .
C13 P1 C19 C20 159.2(5) .
Co1 P1 C19 C20 23.8(6) .
C24 C19 C20 C21 -1.2(10) .
P1 C19 C20 C21 177.1(5) .
C19 C20 C21 C22 1.7(11) .
C20 C21 C22 C23 -0.3(11) .
C21 C22 C23 C24 -1.4(11) .
C22 C23 C24 C19 1.9(11) .
C20 C19 C24 C23 -0.6(9) .
P1 C19 C24 C23 -178.9(5) .
C27 C25 C26 C27 0.00(2) 2_556
C28 C25 C26 C27 180.00(3) 2_556
C26 C25 C27 C26 0.00(2) 2_556
C28 C25 C27 C26 180.00(3) 2_556
